data_4075896
loop_
_publ_author_name
'Nakata, Norio'
'Oikawa, Toru'
'Matsumoto, Takeshi'
'Kabe, Yoshio'
'Sekiguchi, Akira'

_publ_section_title
;
 Silyl-Substituted 1,4-Disila(Dewar benzene):&#x00A0; New Synthesis and
 Unexpected Insertion of CO into the Si&#x2212;Si Bond To Form a Disilyl
 Ketone
;
_journal_issue 14
_journal_name_full Organometallics
_journal_page_first 3368
_journal_paper_doi 10.1021/om050261n
_journal_volume 24
_journal_year 2005
_chemical_formula_sum 'C31 H62 O Si4'
_chemical_formula_weight 563.17
_chemical_name_common Disilylketone
_chemical_name_systematic
; 
 ? 
;
_space_group_IT_number 14
_symmetry_cell_setting monoclinic
_symmetry_space_group_name_Hall '-P 2ybc'
_symmetry_space_group_name_H-M 'P 1 21/c 1'
_atom_sites_solution_hydrogens geom
_atom_sites_solution_primary direct
_atom_sites_solution_secondary difmap
_audit_creation_method SHELXL-97
_cell_angle_alpha 90.00
_cell_angle_beta 104.6070(5)
_cell_angle_gamma 90.00
_cell_formula_units_Z 4
_cell_length_a 8.8570(4)
_cell_length_b 25.9730(9)
_cell_length_c 15.8440(6)
_cell_measurement_temperature 120(2)
_cell_volume 3527.0(2)
_computing_structure_refinement 'SHELXL-97 (Sheldrick, 1997)'
_computing_structure_solution 'SHELXS-97 (Sheldrick, 1990)'
_diffrn_ambient_temperature 120(2)
_diffrn_measured_fraction_theta_full 0.947
_diffrn_measured_fraction_theta_max 0.947
_diffrn_radiation_monochromator graphite
_diffrn_radiation_source 'fine-focus sealed tube'
_diffrn_radiation_type MoK\a
_diffrn_radiation_wavelength 0.71070
_diffrn_reflns_av_R_equivalents 0.0000
_diffrn_reflns_av_sigmaI/netI 0.0421
_diffrn_reflns_limit_h_max 11
_diffrn_reflns_limit_h_min 0
_diffrn_reflns_limit_k_max 34
_diffrn_reflns_limit_k_min 0
_diffrn_reflns_limit_l_max 20
_diffrn_reflns_limit_l_min -20
_diffrn_reflns_number 8053
_diffrn_reflns_theta_full 27.98
_diffrn_reflns_theta_max 27.98
_diffrn_reflns_theta_min 2.38
_exptl_absorpt_coefficient_mu 0.189
_exptl_absorpt_correction_T_max 0.9542
_exptl_absorpt_correction_T_min 0.9282
_exptl_crystal_colour yellow
_exptl_crystal_density_diffrn 1.061
_exptl_crystal_density_method 'not measured'
_exptl_crystal_description prism
_exptl_crystal_F_000 1248
_exptl_crystal_size_max 0.40
_exptl_crystal_size_mid 0.30
_exptl_crystal_size_min 0.25
_refine_diff_density_max 0.378
_refine_diff_density_min -0.595
_refine_diff_density_rms 0.061
_refine_ls_extinction_method none
_refine_ls_goodness_of_fit_ref 1.029
_refine_ls_hydrogen_treatment mixed
_refine_ls_matrix_type full
_refine_ls_number_parameters 427
_refine_ls_number_reflns 8053
_refine_ls_number_restraints 0
_refine_ls_restrained_S_all 1.029
_refine_ls_R_factor_all 0.0569
_refine_ls_R_factor_gt 0.0436
_refine_ls_shift/su_max 0.000
_refine_ls_shift/su_mean 0.000
_refine_ls_structure_factor_coef Fsqd
_refine_ls_weighting_details 'calc w=1/[\s^2^(Fo^2^)+(0.0798P)^2^+0.2765P] where P=(Fo^2^+2Fc^2^)/3'
_refine_ls_weighting_scheme calc
_refine_ls_wR_factor_gt 0.1173
_refine_ls_wR_factor_ref 0.1254
_reflns_number_gt 6416
_reflns_number_total 8053
_reflns_threshold_expression >2sigma(I)
_cod_data_source_file om050261nsi20050519_093355.cif
_cod_data_source_block Si2CO
_cod_original_sg_symbol_H-M P21/c
_cod_database_code 4075896

loop_
_symmetry_equiv_pos_as_xyz
'x, y, z'
'-x, y+1/2, -z+1/2'
'-x, -y, -z'
'x, -y-1/2, z-1/2'

loop_
_atom_site_label
_atom_site_type_symbol
_atom_site_fract_x
_atom_site_fract_y
_atom_site_fract_z
_atom_site_U_iso_or_equiv
_atom_site_adp_type
_atom_site_occupancy
_atom_site_symmetry_multiplicity
_atom_site_calc_flag
_atom_site_refinement_flags
_atom_site_disorder_assembly
_atom_site_disorder_group
C1 C 0.6224(2) 0.10659(6) 0.16926(11) 0.0314(3) Uani 1 1 d . A .
O1 O 0.49072(15) 0.09130(5) 0.15620(11) 0.0568(4) Uani 1 1 d . . .
Si1 Si 0.82560(5) 0.072575(15) 0.21552(3) 0.02188(10) Uani 1 1 d . A .
C2 C 0.88306(18) 0.08835(6) 0.11135(10) 0.0251(3) Uani 1 1 d . . .
C3 C 0.82985(18) 0.13515(6) 0.07794(10) 0.0252(3) Uani 1 1 d . A .
Si2 Si 0.71907(5) 0.172067(15) 0.14587(3) 0.02548(11) Uani 1 1 d . . .
C4 C 0.8473(2) 0.17428(6) 0.26072(10) 0.0274(3) Uani 1 1 d . A .
C5 C 0.90296(19) 0.12741(6) 0.29213(10) 0.0267(3) Uani 1 1 d . . .
Si3 Si 0.81452(5) -0.010878(15) 0.27751(3) 0.02396(11) Uani 1 1 d . . .
C6 C 1.0056(2) -0.02689(7) 0.35695(11) 0.0372(4) Uani 1 1 d . A .
H1 H 1.0041 -0.0628 0.3756 0.056 Uiso 1 1 calc R . .
H2 H 1.0210 -0.0042 0.4079 0.056 Uiso 1 1 calc R . .
H3 H 1.0911 -0.0219 0.3287 0.056 Uiso 1 1 calc R . .
C7 C 0.7739(2) -0.06295(6) 0.18861(10) 0.0311(3) Uani 1 1 d . A .
C8 C 0.7161(3) -0.11338(6) 0.22182(12) 0.0407(4) Uani 1 1 d . . .
H4 H 0.6136 -0.1076 0.2331 0.061 Uiso 1 1 calc R A .
H5 H 0.7903 -0.1242 0.2758 0.061 Uiso 1 1 calc R . .
H6 H 0.7077 -0.1403 0.1776 0.061 Uiso 1 1 calc R . .
C9 C 0.6525(2) -0.04479(7) 0.10690(11) 0.0406(4) Uani 1 1 d . . .
H7 H 0.6882 -0.0128 0.0856 0.061 Uiso 1 1 calc R A .
H8 H 0.5527 -0.0387 0.1214 0.061 Uiso 1 1 calc R . .
H9 H 0.6389 -0.0713 0.0615 0.061 Uiso 1 1 calc R . .
C10 C 0.9255(2) -0.07631(7) 0.16396(13) 0.0408(4) Uani 1 1 d . . .
H10 H 0.9034 -0.1010 0.1156 0.061 Uiso 1 1 calc R A .
H11 H 0.9995 -0.0915 0.2144 0.061 Uiso 1 1 calc R . .
H12 H 0.9706 -0.0450 0.1460 0.061 Uiso 1 1 calc R . .
C11 C 0.6578(2) -0.00716(6) 0.34296(11) 0.0312(3) Uani 1 1 d . A .
C12 C 0.6721(3) 0.04410(7) 0.39266(13) 0.0425(5) Uani 1 1 d . . .
H13 H 0.6530 0.0727 0.3510 0.064 Uiso 1 1 calc R A .
H14 H 0.7772 0.0472 0.4312 0.064 Uiso 1 1 calc R . .
H15 H 0.5951 0.0451 0.4275 0.064 Uiso 1 1 calc R . .
C13 C 0.4909(2) -0.01104(7) 0.28557(13) 0.0420(4) Uani 1 1 d . . .
H16 H 0.4169 -0.0063 0.3216 0.063 Uiso 1 1 calc R A .
H17 H 0.4751 -0.0450 0.2578 0.063 Uiso 1 1 calc R . .
H18 H 0.4740 0.0157 0.2405 0.063 Uiso 1 1 calc R . .
C14 C 0.6838(3) -0.05042(7) 0.41182(12) 0.0407(4) Uani 1 1 d . . .
H19 H 0.6068 -0.0473 0.4464 0.061 Uiso 1 1 calc R A .
H20 H 0.7891 -0.0475 0.4503 0.061 Uiso 1 1 calc R . .
H21 H 0.6721 -0.0839 0.3825 0.061 Uiso 1 1 calc R . .
Si4 Si 0.55902(6) 0.24120(2) 0.07466(5) 0.02375(16) Uani 0.7915(17) 1 d P A 1
C15 C 0.4849(3) 0.22167(10) -0.04269(14) 0.0424(6) Uani 0.7915(17) 1 d P A 1
H22 H 0.5726 0.2195 -0.0699 0.064 Uiso 0.7915(17) 1 calc PR A 1
H23 H 0.4098 0.2473 -0.0735 0.064 Uiso 0.7915(17) 1 calc PR A 1
H24 H 0.4338 0.1880 -0.0459 0.064 Uiso 0.7915(17) 1 calc PR A 1
C16 C 0.6720(7) 0.3055(2) 0.0753(4) 0.0267(10) Uani 0.7915(17) 1 d P A 1
C17 C 0.6936(3) 0.33605(8) 0.16031(16) 0.0379(5) Uani 0.7915(17) 1 d P A 1
H25 H 0.5913 0.3432 0.1709 0.057 Uiso 0.7915(17) 1 calc PR A 1
H26 H 0.7469 0.3686 0.1555 0.057 Uiso 0.7915(17) 1 calc PR A 1
H27 H 0.7564 0.3159 0.2089 0.057 Uiso 0.7915(17) 1 calc PR A 1
C18 C 0.5786(4) 0.34013(10) 0.00060(18) 0.0552(7) Uani 0.7915(17) 1 d P A 1
H28 H 0.5617 0.3217 -0.0549 0.083 Uiso 0.7915(17) 1 calc PR A 1
H29 H 0.6375 0.3718 -0.0021 0.083 Uiso 0.7915(17) 1 calc PR A 1
H30 H 0.4776 0.3488 0.0116 0.083 Uiso 0.7915(17) 1 calc PR A 1
C19 C 0.8309(6) 0.29449(17) 0.0602(3) 0.0470(9) Uani 0.7915(17) 1 d P A 1
H31 H 0.8185 0.2745 0.0064 0.070 Uiso 0.7915(17) 1 calc PR A 1
H32 H 0.8934 0.2748 0.1095 0.070 Uiso 0.7915(17) 1 calc PR A 1
H33 H 0.8836 0.3270 0.0548 0.070 Uiso 0.7915(17) 1 calc PR A 1
C20 C 0.3823(3) 0.24443(8) 0.12392(17) 0.0308(4) Uani 0.7915(17) 1 d P A 1
C21 C 0.4335(3) 0.24526(10) 0.22399(15) 0.0412(5) Uani 0.7915(17) 1 d P A 1
H34 H 0.4983 0.2150 0.2449 0.062 Uiso 0.7915(17) 1 calc PR A 1
H35 H 0.3411 0.2447 0.2474 0.062 Uiso 0.7915(17) 1 calc PR A 1
H36 H 0.4937 0.2766 0.2435 0.062 Uiso 0.7915(17) 1 calc PR A 1
C22 C 0.2814(3) 0.29200(9) 0.09164(19) 0.0415(6) Uani 0.7915(17) 1 d P A 1
H37 H 0.3432 0.3232 0.1098 0.062 Uiso 0.7915(17) 1 calc PR A 1
H38 H 0.1908 0.2920 0.1166 0.062 Uiso 0.7915(17) 1 calc PR A 1
H39 H 0.2458 0.2911 0.0279 0.062 Uiso 0.7915(17) 1 calc PR A 1
C23 C 0.2806(3) 0.19675(10) 0.0943(2) 0.0444(6) Uani 0.7915(17) 1 d P A 1
H40 H 0.3418 0.1656 0.1141 0.067 Uiso 0.7915(17) 1 calc PR A 1
H41 H 0.2449 0.1965 0.0305 0.067 Uiso 0.7915(17) 1 calc PR A 1
H42 H 0.1901 0.1977 0.1193 0.067 Uiso 0.7915(17) 1 calc PR A 1
Si5 Si 0.5685(2) 0.25125(8) 0.12604(18) 0.0238(6) Uani 0.2085(17) 1 d P A 2
C24 C 0.5633(11) 0.2815(4) 0.2337(5) 0.042(2) Uani 0.2085(17) 1 d P A 2
H43 H 0.6683 0.2930 0.2641 0.063 Uiso 0.2085(17) 1 calc PR A 2
H44 H 0.5266 0.2561 0.2698 0.063 Uiso 0.2085(17) 1 calc PR A 2
H45 H 0.4923 0.3111 0.2232 0.063 Uiso 0.2085(17) 1 calc PR A 2
C25 C 0.638(3) 0.3002(10) 0.0595(15) 0.030(4) Uani 0.2085(17) 1 d P A 2
C26 C 0.827(2) 0.3035(6) 0.0953(11) 0.049(4) Uani 0.2085(17) 1 d P A 2
H46 H 0.8545 0.3094 0.1584 0.073 Uiso 0.2085(17) 1 calc PR A 2
H47 H 0.8663 0.3320 0.0663 0.073 Uiso 0.2085(17) 1 calc PR A 2
H48 H 0.8735 0.2711 0.0826 0.073 Uiso 0.2085(17) 1 calc PR A 2
C27 C 0.6157(11) 0.2906(3) -0.0360(6) 0.041(2) Uani 0.2085(17) 1 d P A 2
H49 H 0.5042 0.2917 -0.0654 0.061 Uiso 0.2085(17) 1 calc PR A 2
H50 H 0.6577 0.2566 -0.0445 0.061 Uiso 0.2085(17) 1 calc PR A 2
H51 H 0.6708 0.3171 -0.0605 0.061 Uiso 0.2085(17) 1 calc PR A 2
C28 C 0.5869(13) 0.3555(3) 0.0740(7) 0.046(2) Uani 0.2085(17) 1 d P A 2
H52 H 0.4729 0.3570 0.0617 0.070 Uiso 0.2085(17) 1 calc PR A 2
H53 H 0.6231 0.3790 0.0349 0.070 Uiso 0.2085(17) 1 calc PR A 2
H54 H 0.6325 0.3656 0.1347 0.070 Uiso 0.2085(17) 1 calc PR A 2
C29 C 0.3599(10) 0.2297(3) 0.0747(6) 0.0288(16) Uani 0.2085(17) 1 d P A 2
C30 C 0.3517(10) 0.1905(3) 0.0006(6) 0.0379(19) Uani 0.2085(17) 1 d P A 2
H55 H 0.3933 0.2062 -0.0451 0.057 Uiso 0.2085(17) 1 calc PR A 2
H56 H 0.2429 0.1804 -0.0240 0.057 Uiso 0.2085(17) 1 calc PR A 2
H57 H 0.4137 0.1600 0.0237 0.057 Uiso 0.2085(17) 1 calc PR A 2
C31 C 0.2534(10) 0.2760(4) 0.0363(7) 0.040(2) Uani 0.2085(17) 1 d P A 2
H58 H 0.2959 0.2935 -0.0074 0.059 Uiso 0.2085(17) 1 calc PR A 2
H59 H 0.2491 0.3001 0.0832 0.059 Uiso 0.2085(17) 1 calc PR A 2
H60 H 0.1480 0.2635 0.0089 0.059 Uiso 0.2085(17) 1 calc PR A 2
C32 C 0.2926(12) 0.2041(4) 0.1450(8) 0.041(2) Uani 0.2085(17) 1 d P A 2
H61 H 0.3581 0.1747 0.1702 0.062 Uiso 0.2085(17) 1 calc PR A 2
H62 H 0.1863 0.1921 0.1185 0.062 Uiso 0.2085(17) 1 calc PR A 2
H63 H 0.2906 0.2291 0.1910 0.062 Uiso 0.2085(17) 1 calc PR A 2
C33 C 0.9799(2) 0.05294(6) 0.07021(10) 0.0303(3) Uani 1 1 d . . .
H64 H 0.9909 0.0684 0.0149 0.036 Uiso 1 1 calc R . .
H65 H 0.9250 0.0196 0.0562 0.036 Uiso 1 1 calc R . .
C34 C 1.1417(2) 0.04335(7) 0.12997(14) 0.0409(4) Uani 1 1 d . . .
H66 H 1.1984 0.0760 0.1419 0.061 Uiso 1 1 calc R . .
H67 H 1.1993 0.0196 0.1015 0.061 Uiso 1 1 calc R . .
H68 H 1.1315 0.0282 0.1849 0.061 Uiso 1 1 calc R . .
C35 C 0.8528(2) 0.15405(6) -0.00899(10) 0.0314(3) Uani 1 1 d . . .
H69 H 0.9627 0.1484 -0.0103 0.038 Uiso 1 1 calc R A .
H70 H 0.8321 0.1915 -0.0141 0.038 Uiso 1 1 calc R . .
C36 C 0.7451(2) 0.12649(9) -0.08724(12) 0.0482(5) Uani 1 1 d . A .
H71 H 0.7632 0.0893 -0.0818 0.072 Uiso 1 1 calc R . .
H72 H 0.7674 0.1388 -0.1413 0.072 Uiso 1 1 calc R . .
H73 H 0.6360 0.1339 -0.0885 0.072 Uiso 1 1 calc R . .
C37 C 0.8849(2) 0.22392(6) 0.31275(12) 0.0381(4) Uani 1 1 d . . .
H74 H 0.8908 0.2165 0.3748 0.046 Uiso 1 1 calc R A .
H75 H 0.7987 0.2487 0.2917 0.046 Uiso 1 1 calc R . .
C38 C 1.0375(3) 0.24875(7) 0.30624(14) 0.0498(5) Uani 1 1 d . A .
H76 H 1.1244 0.2253 0.3303 0.075 Uiso 1 1 calc R . .
H77 H 1.0531 0.2810 0.3393 0.075 Uiso 1 1 calc R . .
H78 H 1.0332 0.2559 0.2449 0.075 Uiso 1 1 calc R . .
C39 C 1.0234(2) 0.11910(7) 0.37778(10) 0.0355(4) Uani 1 1 d . A .
H79 H 0.9909 0.0900 0.4095 0.043 Uiso 1 1 calc R . .
H80 H 1.0302 0.1503 0.4145 0.043 Uiso 1 1 calc R . .
C40 C 1.1828(2) 0.10767(8) 0.36196(13) 0.0460(5) Uani 1 1 d . . .
H81 H 1.1766 0.0763 0.3269 0.069 Uiso 1 1 calc R A .
H82 H 1.2593 0.1028 0.4180 0.069 Uiso 1 1 calc R . .
H83 H 1.2151 0.1366 0.3308 0.069 Uiso 1 1 calc R . .

loop_
_atom_site_aniso_label
_atom_site_aniso_U_11
_atom_site_aniso_U_22
_atom_site_aniso_U_33
_atom_site_aniso_U_23
_atom_site_aniso_U_13
_atom_site_aniso_U_12
C1 0.0264(8) 0.0263(7) 0.0412(9) 0.0077(6) 0.0082(7) -0.0003(6)
O1 0.0223(7) 0.0417(7) 0.1015(12) 0.0305(8) 0.0067(7) -0.0030(6)
Si1 0.0215(2) 0.01857(18) 0.0241(2) 0.00168(14) 0.00291(15) 0.00009(15)
C2 0.0234(8) 0.0245(7) 0.0256(7) -0.0003(5) 0.0029(6) -0.0021(6)
C3 0.0220(8) 0.0257(7) 0.0262(7) 0.0026(5) 0.0028(6) -0.0024(6)
Si2 0.0208(2) 0.0205(2) 0.0351(2) 0.00604(15) 0.00709(17) 0.00199(15)
C4 0.0327(9) 0.0223(7) 0.0305(8) -0.0012(6) 0.0143(6) -0.0018(6)
C5 0.0291(8) 0.0253(7) 0.0257(7) -0.0005(6) 0.0071(6) -0.0028(6)
Si3 0.0272(2) 0.01882(19) 0.0246(2) 0.00179(14) 0.00413(16) 0.00019(15)
C6 0.0386(10) 0.0301(8) 0.0378(9) 0.0051(7) 0.0001(7) 0.0020(7)
C7 0.0407(10) 0.0229(7) 0.0304(8) -0.0021(6) 0.0101(7) -0.0061(7)
C8 0.0606(13) 0.0240(8) 0.0405(10) -0.0036(7) 0.0180(9) -0.0104(8)
C9 0.0487(12) 0.0408(9) 0.0293(8) -0.0012(7) 0.0041(7) -0.0138(8)
C10 0.0545(13) 0.0273(8) 0.0471(10) -0.0040(7) 0.0248(9) 0.0001(8)
C11 0.0398(10) 0.0233(7) 0.0332(8) 0.0036(6) 0.0141(7) -0.0003(7)
C12 0.0626(13) 0.0286(8) 0.0459(10) -0.0029(7) 0.0315(10) -0.0026(8)
C13 0.0349(10) 0.0406(10) 0.0537(11) 0.0087(8) 0.0172(8) -0.0009(8)
C14 0.0579(13) 0.0321(8) 0.0357(9) 0.0067(7) 0.0186(8) -0.0024(8)
Si4 0.0250(3) 0.0222(3) 0.0229(4) 0.0013(2) 0.0037(2) 0.0051(2)
C15 0.0440(14) 0.0479(13) 0.0287(11) -0.0041(9) -0.0032(9) 0.0181(11)
C16 0.027(3) 0.0212(14) 0.031(2) 0.0080(15) 0.0059(19) -0.0003(16)
C17 0.0409(13) 0.0246(10) 0.0496(13) -0.0027(9) 0.0142(10) -0.0034(9)
C18 0.082(2) 0.0339(12) 0.0472(15) 0.0182(11) 0.0121(14) 0.0117(13)
C19 0.0499(19) 0.0351(18) 0.068(3) 0.0073(16) 0.037(2) 0.0004(14)
C20 0.0248(11) 0.0302(10) 0.0367(12) -0.0024(9) 0.0065(9) 0.0037(8)
C21 0.0328(12) 0.0562(14) 0.0383(12) -0.0003(10) 0.0157(9) 0.0019(11)
C22 0.0304(13) 0.0357(12) 0.0576(16) -0.0040(11) 0.0094(11) 0.0086(10)
C23 0.0256(13) 0.0367(13) 0.0692(19) -0.0016(14) 0.0085(14) -0.0003(10)
Si5 0.0273(11) 0.0206(9) 0.0231(14) 0.0000(8) 0.0059(8) 0.0065(8)
C24 0.045(5) 0.043(5) 0.031(4) -0.015(3) -0.003(3) 0.016(4)
C25 0.003(6) 0.038(8) 0.042(8) -0.009(5) -0.006(5) 0.002(5)
C26 0.038(6) 0.027(6) 0.086(12) 0.014(7) 0.023(8) 0.006(4)
C27 0.046(5) 0.041(4) 0.042(5) 0.017(4) 0.023(4) 0.014(4)
C28 0.054(6) 0.030(4) 0.057(6) 0.009(4) 0.016(5) 0.008(4)
C29 0.031(4) 0.023(3) 0.033(4) -0.001(3) 0.010(3) 0.010(3)
C30 0.030(5) 0.041(4) 0.040(4) -0.007(4) 0.004(3) 0.004(4)
C31 0.027(5) 0.043(5) 0.047(5) 0.003(4) 0.006(4) 0.014(4)
C32 0.036(5) 0.044(5) 0.052(6) 0.009(5) 0.026(5) 0.007(4)
C33 0.0367(9) 0.0253(7) 0.0311(8) -0.0005(6) 0.0128(7) -0.0002(6)
C34 0.0269(9) 0.0361(9) 0.0611(12) -0.0090(8) 0.0136(8) 0.0004(7)
C35 0.0306(9) 0.0336(8) 0.0292(8) 0.0091(6) 0.0060(6) 0.0004(7)
C36 0.0434(12) 0.0673(13) 0.0300(9) 0.0066(9) 0.0020(8) -0.0035(10)
C37 0.0595(12) 0.0247(7) 0.0341(9) -0.0045(6) 0.0189(8) -0.0048(8)
C38 0.0587(14) 0.0371(10) 0.0483(11) -0.0058(8) 0.0037(9) -0.0180(9)
C39 0.0447(11) 0.0324(8) 0.0250(8) 0.0013(6) 0.0006(7) -0.0077(7)
C40 0.0345(10) 0.0530(11) 0.0411(10) 0.0090(8) -0.0082(8) -0.0072(9)

loop_
_atom_type_symbol
_atom_type_description
_atom_type_scat_dispersion_real
_atom_type_scat_dispersion_imag
_atom_type_scat_source
C C 0.0033 0.0016 'International Tables Vol C Tables 4.2.6.8 and 6.1.1.4'
H H 0.0000 0.0000 'International Tables Vol C Tables 4.2.6.8 and 6.1.1.4'
O O 0.0106 0.0060 'International Tables Vol C Tables 4.2.6.8 and 6.1.1.4'
Si Si 0.0817 0.0704 'International Tables Vol C Tables 4.2.6.8 and 6.1.1.4'

loop_
_geom_angle_atom_site_label_1
_geom_angle_atom_site_label_2
_geom_angle_atom_site_label_3
_geom_angle
O1 C1 Si1 132.22(13)
O1 C1 Si2 134.39(13)
Si1 C1 Si2 93.26(7)
C5 Si1 C2 105.33(7)
C5 Si1 C1 92.88(7)
C2 Si1 C1 90.00(7)
C5 Si1 Si3 117.79(5)
C2 Si1 Si3 127.07(5)
C1 Si1 Si3 115.48(5)
C3 C2 C33 123.61(14)
C3 C2 Si1 112.94(11)
C33 C2 Si1 123.44(11)
C2 C3 C35 121.82(14)
C2 C3 Si2 114.21(11)
C35 C3 Si2 123.92(11)
C4 Si2 C3 106.98(7)
C4 Si2 C1 91.67(7)
C3 Si2 C1 88.97(7)
C4 Si2 Si4 125.03(5)
C3 Si2 Si4 116.36(5)
C1 Si2 Si4 120.06(5)
C4 Si2 Si5 106.04(8)
C3 Si2 Si5 134.66(8)
C1 Si2 Si5 120.15(7)
Si4 Si2 Si5 20.04(6)
C5 C4 C37 123.42(15)
C5 C4 Si2 113.59(11)
C37 C4 Si2 122.99(12)
C4 C5 C39 124.32(14)
C4 C5 Si1 113.67(12)
C39 C5 Si1 121.91(11)
C6 Si3 C7 107.77(8)
C6 Si3 C11 107.36(8)
C7 Si3 C11 113.68(7)
C6 Si3 Si1 110.58(6)
C7 Si3 Si1 110.89(5)
C11 Si3 Si1 106.52(5)
C10 C7 C9 109.14(15)
C10 C7 C8 106.38(14)
C9 C7 C8 109.01(15)
C10 C7 Si3 109.46(12)
C9 C7 Si3 111.37(12)
C8 C7 Si3 111.34(11)
C13 C11 C12 107.71(15)
C13 C11 C14 108.79(14)
C12 C11 C14 106.89(14)
C13 C11 Si3 113.22(12)
C12 C11 Si3 109.93(11)
C14 C11 Si3 110.08(12)
C15 Si4 C20 107.28(12)
C15 Si4 C16 106.73(19)
C20 Si4 C16 115.6(2)
C15 Si4 Si2 106.39(8)
C20 Si4 Si2 106.78(7)
C16 Si4 Si2 113.56(17)
C19 C16 C17 108.8(4)
C19 C16 C18 109.1(4)
C17 C16 C18 107.1(4)
C19 C16 Si4 109.6(4)
C17 C16 Si4 113.5(3)
C18 C16 Si4 108.6(3)
C23 C20 C22 107.48(19)
C23 C20 C21 109.0(2)
C22 C20 C21 109.2(2)
C23 C20 Si4 108.45(18)
C22 C20 Si4 111.45(16)
C21 C20 Si4 111.21(15)
C25 Si5 C24 108.4(9)
C25 Si5 C29 112.5(6)
C24 Si5 C29 105.4(4)
C25 Si5 Si2 114.0(9)
C24 Si5 Si2 111.9(3)
C29 Si5 Si2 104.4(2)
C27 C25 C28 109.8(16)
C27 C25 C26 102.7(18)
C28 C25 C26 102.2(13)
C27 C25 Si5 118.9(13)
C28 C25 Si5 113.9(17)
C26 C25 Si5 107.2(14)
C30 C29 C32 108.2(8)
C30 C29 C31 107.7(7)
C32 C29 C31 108.0(7)
C30 C29 Si5 111.9(6)
C32 C29 Si5 109.2(7)
C31 C29 Si5 111.6(6)
C2 C33 C34 112.21(13)
C3 C35 C36 112.47(14)
C4 C37 C38 113.49(15)
C5 C39 C40 110.65(14)

loop_
_geom_bond_atom_site_label_1
_geom_bond_atom_site_label_2
_geom_bond_distance
C1 O1 1.199(2)
C1 Si1 1.9730(17)
C1 Si2 1.9807(16)
Si1 C5 1.8847(15)
Si1 C2 1.8906(15)
Si1 Si3 2.3919(5)
C2 C3 1.362(2)
C2 C33 1.513(2)
C3 C35 1.523(2)
C3 Si2 1.8902(16)
Si2 C4 1.8873(17)
Si2 Si4 2.3874(6)
Si2 Si5 2.428(2)
C4 C5 1.360(2)
C4 C37 1.521(2)
C5 C39 1.515(2)
Si3 C6 1.8832(18)
Si3 C7 1.9201(16)
Si3 C11 1.9335(17)
C7 C10 1.530(2)
C7 C9 1.534(2)
C7 C8 1.546(2)
C11 C13 1.531(3)
C11 C12 1.536(2)
C11 C14 1.542(2)
Si4 C15 1.879(2)
Si4 C20 1.919(2)
Si4 C16 1.945(5)
C16 C19 1.513(8)
C16 C17 1.533(7)
C16 C18 1.550(5)
C20 C23 1.534(3)
C20 C22 1.535(3)
C20 C21 1.535(3)
Si5 C25 1.85(3)
Si5 C24 1.890(8)
Si5 C29 1.905(9)
C25 C27 1.50(3)
C25 C28 1.54(3)
C25 C26 1.63(3)
C29 C30 1.542(12)
C29 C32 1.541(12)
C29 C31 1.554(11)
C33 C34 1.526(3)
C35 C36 1.537(3)
C37 C38 1.525(3)
C39 C40 1.524(3)

loop_
_geom_torsion_atom_site_label_1
_geom_torsion_atom_site_label_2
_geom_torsion_atom_site_label_3
_geom_torsion_atom_site_label_4
_geom_torsion
O1 C1 Si1 C5 -133.3(2)
Si2 C1 Si1 C5 50.42(7)
O1 C1 Si1 C2 121.3(2)
Si2 C1 Si1 C2 -54.93(7)
O1 C1 Si1 Si3 -10.6(2)
Si2 C1 Si1 Si3 173.18(4)
C5 Si1 C2 C3 -56.26(13)
C1 Si1 C2 C3 36.73(12)
Si3 Si1 C2 C3 159.36(9)
C5 Si1 C2 C33 122.95(13)
C1 Si1 C2 C33 -144.06(13)
Si3 Si1 C2 C33 -21.43(16)
C33 C2 C3 C35 5.1(2)
Si1 C2 C3 C35 -175.64(11)
C33 C2 C3 Si2 -177.55(12)
Si1 C2 C3 Si2 1.66(15)
C2 C3 Si2 C4 52.38(13)
C35 C3 Si2 C4 -130.38(13)
C2 C3 Si2 C1 -39.05(13)
C35 C3 Si2 C1 138.19(13)
C2 C3 Si2 Si4 -162.43(10)
C35 C3 Si2 Si4 14.81(15)
C2 C3 Si2 Si5 -172.56(12)
C35 C3 Si2 Si5 4.68(18)
O1 C1 Si2 C4 132.1(2)
Si1 C1 Si2 C4 -51.82(7)
O1 C1 Si2 C3 -121.0(2)
Si1 C1 Si2 C3 55.14(7)
O1 C1 Si2 Si4 -0.8(2)
Si1 C1 Si2 Si4 175.32(4)
O1 C1 Si2 Si5 22.4(2)
Si1 C1 Si2 Si5 -161.48(8)
C3 Si2 C4 C5 -50.71(14)
C1 Si2 C4 C5 38.73(13)
Si4 Si2 C4 C5 167.95(10)
Si5 Si2 C4 C5 160.81(12)
C3 Si2 C4 C37 129.04(13)
C1 Si2 C4 C37 -141.52(14)
Si4 Si2 C4 C37 -12.30(16)
Si5 Si2 C4 C37 -19.44(15)
C37 C4 C5 C39 -7.5(3)
Si2 C4 C5 C39 172.30(13)
C37 C4 C5 Si1 176.17(13)
Si2 C4 C5 Si1 -4.08(16)
C2 Si1 C5 C4 58.09(14)
C1 Si1 C5 C4 -32.70(13)
Si3 Si1 C5 C4 -153.59(10)
C2 Si1 C5 C39 -118.39(13)
C1 Si1 C5 C39 150.82(14)
Si3 Si1 C5 C39 29.93(15)
C5 Si1 Si3 C6 -48.67(9)
C2 Si1 Si3 C6 91.92(9)
C1 Si1 Si3 C6 -156.98(9)
C5 Si1 Si3 C7 -168.16(8)
C2 Si1 Si3 C7 -27.57(9)
C1 Si1 Si3 C7 83.53(8)
C5 Si1 Si3 C11 67.67(8)
C2 Si1 Si3 C11 -151.73(8)
C1 Si1 Si3 C11 -40.63(8)
C6 Si3 C7 C10 -40.80(13)
C11 Si3 C7 C10 -159.67(11)
Si1 Si3 C7 C10 80.36(12)
C6 Si3 C7 C9 -161.58(12)
C11 Si3 C7 C9 79.56(13)
Si1 Si3 C7 C9 -40.42(13)
C6 Si3 C7 C8 76.53(15)
C11 Si3 C7 C8 -42.33(16)
Si1 Si3 C7 C8 -162.31(12)
C6 Si3 C11 C13 -162.18(12)
C7 Si3 C11 C13 -43.08(14)
Si1 Si3 C11 C13 79.34(12)
C6 Si3 C11 C12 77.32(14)
C7 Si3 C11 C12 -163.58(12)
Si1 Si3 C11 C12 -41.16(13)
C6 Si3 C11 C14 -40.17(14)
C7 Si3 C11 C14 78.93(14)
Si1 Si3 C11 C14 -158.65(11)
C4 Si2 Si4 C15 170.82(11)
C3 Si2 Si4 C15 32.63(11)
C1 Si2 Si4 C15 -72.65(11)
Si5 Si2 Si4 C15 -168.78(18)
C4 Si2 Si4 C20 -74.84(11)
C3 Si2 Si4 C20 146.98(10)
C1 Si2 Si4 C20 41.69(11)
Si5 Si2 Si4 C20 -54.44(17)
C4 Si2 Si4 C16 53.7(2)
C3 Si2 Si4 C16 -84.5(2)
C1 Si2 Si4 C16 170.2(2)
Si5 Si2 Si4 C16 74.1(3)
C15 Si4 C16 C19 -77.3(3)
C20 Si4 C16 C19 163.5(3)
Si2 Si4 C16 C19 39.6(4)
C15 Si4 C16 C17 160.8(3)
C20 Si4 C16 C17 41.6(4)
Si2 Si4 C16 C17 -82.3(4)
C15 Si4 C16 C18 41.7(4)
C20 Si4 C16 C18 -77.5(4)
Si2 Si4 C16 C18 158.6(3)
C15 Si4 C20 C23 44.4(2)
C16 Si4 C20 C23 163.3(2)
Si2 Si4 C20 C23 -69.30(18)
C15 Si4 C20 C22 -73.68(19)
C16 Si4 C20 C22 45.2(3)
Si2 Si4 C20 C22 172.58(16)
C15 Si4 C20 C21 164.26(16)
C16 Si4 C20 C21 -76.9(2)
Si2 Si4 C20 C21 50.52(17)
C4 Si2 Si5 C25 103.9(6)
C3 Si2 Si5 C25 -31.4(7)
C1 Si2 Si5 C25 -154.4(6)
Si4 Si2 Si5 C25 -58.8(6)
C4 Si2 Si5 C24 -19.5(4)
C3 Si2 Si5 C24 -154.8(4)
C1 Si2 Si5 C24 82.1(4)
Si4 Si2 Si5 C24 177.8(4)
C4 Si2 Si5 C29 -133.0(3)
C3 Si2 Si5 C29 91.7(3)
C1 Si2 Si5 C29 -31.3(3)
Si4 Si2 Si5 C29 64.3(3)
C24 Si5 C25 C27 -165.2(15)
C29 Si5 C25 C27 -49(2)
Si2 Si5 C25 C27 69.5(17)
C24 Si5 C25 C28 -33.3(13)
C29 Si5 C25 C28 82.9(12)
Si2 Si5 C25 C28 -158.6(9)
C24 Si5 C25 C26 79.1(16)
C29 Si5 C25 C26 -164.8(11)
Si2 Si5 C25 C26 -46.2(16)
C25 Si5 C29 C30 79.0(11)
C24 Si5 C29 C30 -163.1(6)
Si2 Si5 C29 C30 -45.1(6)
C25 Si5 C29 C32 -161.2(11)
C24 Si5 C29 C32 -43.3(7)
Si2 Si5 C29 C32 74.7(6)
C25 Si5 C29 C31 -41.9(12)
C24 Si5 C29 C31 76.1(7)
Si2 Si5 C29 C31 -165.9(6)
C3 C2 C33 C34 117.55(17)
Si1 C2 C33 C34 -61.58(18)
C2 C3 C35 C36 73.7(2)
Si2 C3 C35 C36 -103.32(16)
C5 C4 C37 C38 85.4(2)
Si2 C4 C37 C38 -94.37(19)
C4 C5 C39 C40 -103.53(19)
Si1 C5 C39 C40 72.56(17)
